data_7001142
loop_
_publ_author_name
'Wu, Hua'
'Dong, Xian-Wu'
'Ma, Jian-Fang'
'Liu, Hai-Yan'
'Yang, Jin'
'Bai, Hong-Ye'

_publ_section_title
;
 Influence of anionic sulfonate-containing and nitrogen-containing
 mixed-ligands on the structures of silver coordination polymers
;
_journal_issue 17
_journal_name_full 'Dalton Transactions'
_journal_page_first 3162
_journal_page_last 3174
_journal_paper_doi 10.1039/b814942a
_journal_year 2009
_chemical_formula_moiety 'C16 H16 Ag N5 O9 S2, 2(C10 H14 Ag N4), H2 O '
_chemical_formula_sum 'C36 H46 Ag3 N13 O10 S2'
_chemical_formula_weight 1208.59
_chemical_name_systematic
;
?
;
_space_group_IT_number 9
_symmetry_cell_setting monoclinic
_symmetry_space_group_name_Hall 'C -2yc'
_symmetry_space_group_name_H-M 'C 1 c 1'
_atom_sites_solution_hydrogens geom
_atom_sites_solution_primary direct
_atom_sites_solution_secondary difmap
_audit_creation_method SHELXL-97
_cell_angle_alpha 90.00
_cell_angle_beta 106.072(5)
_cell_angle_gamma 90.00
_cell_formula_units_Z 4
_cell_length_a 15.597(3)
_cell_length_b 14.069(5)
_cell_length_c 23.370(8)
_cell_measurement_reflns_used 10224
_cell_measurement_temperature 293(2)
_cell_measurement_theta_max 27.5
_cell_measurement_theta_min 2.3
_cell_volume 4928(3)
_computing_cell_refinement PROCESS-AUTO
_computing_data_collection PROCESS-AUTO
_computing_data_reduction PROCESS-AUTO
_computing_molecular_graphics 'SHELXTL-PLUS (Sheldrick, 1990)'
_computing_publication_material SHELXL-97
_computing_structure_refinement 'SHELXL-97 (Sheldrick, 1997)'
_computing_structure_solution 'SHELXS-97 (Sheldrick, 1997)'
_diffrn_ambient_temperature 293(2)
_diffrn_detector_area_resol_mean 10.0
_diffrn_measured_fraction_theta_full 0.994
_diffrn_measured_fraction_theta_max 0.994
_diffrn_measurement_device_type 'Rigaku RAXIS-RAPID'
_diffrn_measurement_method '\w scan'
_diffrn_radiation_monochromator graphite
_diffrn_radiation_source 'fine-focus sealed tube'
_diffrn_radiation_type MoK\a
_diffrn_radiation_wavelength 0.71069
_diffrn_reflns_av_R_equivalents 0.1019
_diffrn_reflns_av_sigmaI/netI 0.1927
_diffrn_reflns_limit_h_max 20
_diffrn_reflns_limit_h_min -20
_diffrn_reflns_limit_k_max 18
_diffrn_reflns_limit_k_min -18
_diffrn_reflns_limit_l_max 30
_diffrn_reflns_limit_l_min -29
_diffrn_reflns_number 22611
_diffrn_reflns_theta_full 25.00
_diffrn_reflns_theta_max 27.48
_diffrn_reflns_theta_min 2.33
_exptl_absorpt_coefficient_mu 1.329
_exptl_absorpt_correction_T_max 0.948
_exptl_absorpt_correction_T_min 0.779
_exptl_absorpt_correction_type multi-scan
_exptl_absorpt_process_details 'ABSCOR (Higashi, 1995)'
_exptl_crystal_colour plate
_exptl_crystal_density_diffrn 1.629
_exptl_crystal_density_method 'not measured'
_exptl_crystal_description block
_exptl_crystal_F_000 2424
_exptl_crystal_size_max 0.314
_exptl_crystal_size_mid 0.155
_exptl_crystal_size_min 0.036
_refine_diff_density_max 1.114
_refine_diff_density_min -0.585
_refine_diff_density_rms 0.131
_refine_ls_abs_structure_details 'Flack H D (1983), Acta Cryst. A39, 876-881'
_refine_ls_abs_structure_Flack 0.44(5)
_refine_ls_extinction_method none
_refine_ls_goodness_of_fit_ref 0.815
_refine_ls_hydrogen_treatment mixed
_refine_ls_matrix_type full
_refine_ls_number_parameters 432
_refine_ls_number_reflns 10224
_refine_ls_number_restraints 20
_refine_ls_restrained_S_all 0.820
_refine_ls_R_factor_all 0.1990
_refine_ls_R_factor_gt 0.0626
_refine_ls_shift/su_max 0.037
_refine_ls_shift/su_mean 0.006
_refine_ls_structure_factor_coef Fsqd
_refine_ls_weighting_details 'calc w=1/[\s^2^(Fo^2^)+(0.0825P)^2^+0.0000P] where P=(Fo^2^+2Fc^2^)/3'
_refine_ls_weighting_scheme calc
_refine_ls_wR_factor_gt 0.1388
_refine_ls_wR_factor_ref 0.1733
_reflns_number_gt 3487
_reflns_number_total 10224
_reflns_threshold_expression >2sigma(I)
_cod_data_source_file b814942a.txt
_cod_data_source_block compound8
_cod_original_sg_symbol_Hall 'C -2yc '
_cod_original_sg_symbol_H-M 'C c '
_cod_database_code 7001142

loop_
_symmetry_equiv_pos_as_xyz
'x, y, z'
'x, -y, z+1/2'
'x+1/2, y+1/2, z'
'x+1/2, -y+1/2, z+1/2'

loop_
_atom_site_label
_atom_site_type_symbol
_atom_site_fract_x
_atom_site_fract_y
_atom_site_fract_z
_atom_site_U_iso_or_equiv
_atom_site_adp_type
_atom_site_occupancy
_atom_site_symmetry_multiplicity
_atom_site_calc_flag
_atom_site_refinement_flags
_atom_site_disorder_assembly
_atom_site_disorder_group
Ag1 Ag 0.99134(17) 0.99940(15) 0.40109(11) 0.0664(3) Uani 1 1 d . . .
Ag2 Ag 0.64445(7) 0.63568(10) 0.55929(5) 0.0687(6) Uani 1 1 d . . .
Ag3 Ag 0.83874(7) 0.86450(11) 0.24379(5) 0.0669(6) Uani 1 1 d . . .
C1 C 0.3906(6) 0.8141(5) 0.5580(4) 0.064(4) Uani 1 1 d G . .
C2 C 0.3355(6) 0.8196(5) 0.5001(4) 0.050(3) Uiso 1 1 d G . .
H2 H 0.3136 0.7643 0.4794 0.060 Uiso 1 1 calc R . .
C3 C 0.3131(6) 0.9077(6) 0.4733(3) 0.060(4) Uiso 1 1 d G . .
C4 C 0.3458(6) 0.9903(5) 0.5043(5) 0.068(4) Uani 1 1 d G . .
H4 H 0.3308 1.0493 0.4863 0.081 Uiso 1 1 calc R . .
C5 C 0.4010(6) 0.9848(5) 0.5622(5) 0.050(3) Uani 1 1 d GD . .
C6 C 0.4234(7) 0.8967(6) 0.5891(4) 0.092(5) Uani 1 1 d G . .
C7 C 0.6667(13) 0.8506(13) 0.5989(8) 0.063(6) Uani 1 1 d D . .
H7 H 0.6220 0.8519 0.6182 0.076 Uiso 1 1 calc R . .
C8 C 0.7583(11) 0.8139(13) 0.5416(7) 0.050(5) Uani 1 1 d D . .
H8 H 0.7785 0.7834 0.5125 0.060 Uiso 1 1 calc R . .
C9 C 0.7816(12) 0.8976(11) 0.5576(9) 0.073(7) Uani 1 1 d D . .
H9 H 0.8275 0.9335 0.5503 0.088 Uiso 1 1 calc R . .
C10 C 0.7101(12) 1.0244(11) 0.6079(7) 0.048(5) Uani 1 1 d . . .
H10A H 0.6853 1.0228 0.6416 0.057 Uiso 1 1 calc R . .
H10B H 0.7685 1.0537 0.6211 0.057 Uiso 1 1 calc R . .
C11 C 0.6576(12) 1.0792(12) 0.5653(8) 0.043(5) Uiso 1 1 d . . .
H11A H 0.5984 1.0515 0.5528 0.051 Uiso 1 1 calc R . .
H11B H 0.6813 1.0801 0.5310 0.051 Uiso 1 1 calc R . .
C12 C 0.6503(13) 1.1836(13) 0.5865(7) 0.049(5) Uani 1 1 d . . .
H12A H 0.6157 1.1856 0.6151 0.059 Uiso 1 1 calc R . .
H12B H 0.7092 1.2093 0.6051 0.059 Uiso 1 1 calc R . .
C13 C 0.6068(13) 1.2378(12) 0.5343(8) 0.064(6) Uiso 1 1 d . . .
H13A H 0.5530 1.2048 0.5126 0.077 Uiso 1 1 calc R . .
H13B H 0.6459 1.2418 0.5085 0.077 Uiso 1 1 calc R . .
C14 C 0.5354(10) 1.3683(10) 0.5859(7) 0.062(5) Uiso 1 1 d D . .
H14 H 0.5011 1.3315 0.6043 0.075 Uiso 1 1 calc R . .
C15 C 0.5482(11) 1.4642(10) 0.5911(7) 0.079(6) Uiso 1 1 d D . .
H15 H 0.5234 1.5035 0.6144 0.095 Uiso 1 1 calc R . .
C16 C 0.6316(12) 1.4211(11) 0.5383(7) 0.054(5) Uani 1 1 d D . .
H16 H 0.6777 1.4199 0.5201 0.065 Uiso 1 1 calc R . .
C17 C 0.8586(12) 1.0856(16) 0.2700(9) 0.076(7) Uiso 1 1 d D . .
H17 H 0.8155 1.0866 0.2906 0.092 Uiso 1 1 calc R . .
C18 C 0.9593(11) 1.0352(10) 0.2326(7) 0.065(5) Uiso 1 1 d D . .
H18 H 0.9992 0.9973 0.2198 0.078 Uiso 1 1 calc R . .
C19 C 0.9640(10) 1.1307(10) 0.2388(7) 0.063(5) Uiso 1 1 d D . .
H19 H 1.0067 1.1711 0.2310 0.075 Uiso 1 1 calc R . .
C20 C 0.8948(13) 1.2528(12) 0.2773(8) 0.070(6) Uiso 1 1 d . . .
H20A H 0.9549 1.2781 0.2904 0.084 Uiso 1 1 calc R . .
H20B H 0.8697 1.2542 0.3109 0.084 Uiso 1 1 calc R . .
C21 C 0.8366(15) 1.3176(15) 0.2259(9) 0.061(6) Uiso 1 1 d . . .
H21A H 0.8606 1.3136 0.1918 0.074 Uiso 1 1 calc R . .
H21B H 0.7763 1.2927 0.2137 0.074 Uiso 1 1 calc R . .
C22 C 0.8333(14) 1.4160(13) 0.2421(9) 0.054(5) Uani 1 1 d . . .
H22A H 0.8940 1.4385 0.2581 0.065 Uiso 1 1 calc R . .
H22B H 0.8044 1.4198 0.2738 0.065 Uiso 1 1 calc R . .
C23 C 0.7810(16) 1.4895(15) 0.1881(10) 0.077(7) Uiso 1 1 d . . .
H23A H 0.8165 1.4966 0.1602 0.093 Uiso 1 1 calc R . .
H23B H 0.7243 1.4615 0.1668 0.093 Uiso 1 1 calc R . .
C24 C 0.7051(13) 1.6001(18) 0.2408(9) 0.092(8) Uani 1 1 d . . .
H24 H 0.6709 1.5562 0.2546 0.111 Uiso 1 1 calc R . .
C25 C 0.7035(12) 1.6963(16) 0.2492(9) 0.068(6) Uani 1 1 d . . .
H25 H 0.6616 1.7336 0.2605 0.082 Uiso 1 1 calc R . .
C26 C 0.8065(12) 1.6582(11) 0.2134(7) 0.038(4) Uani 1 1 d . . .
H26 H 0.8560 1.6647 0.1989 0.045 Uiso 1 1 calc R . .
C27 C 1.0016(14) 1.2229(11) 0.4272(9) 0.075(7) Uani 1 1 d . . .
H27 H 0.9504 1.2273 0.4401 0.090 Uiso 1 1 calc R . .
C28 C 1.1101(11) 1.1665(10) 0.3914(8) 0.051(5) Uani 1 1 d . . .
H28 H 1.1491 1.1269 0.3789 0.062 Uiso 1 1 calc R . .
C29 C 1.1185(12) 1.2693(10) 0.3944(8) 0.047(5) Uani 1 1 d . . .
H29 H 1.1569 1.3084 0.3810 0.057 Uiso 1 1 calc R . .
C30 C 1.0372(9) 1.3857(9) 0.4447(6) 0.032(4) Uiso 1 1 d . . .
H30A H 1.0919 1.4177 0.4657 0.039 Uiso 1 1 calc R . .
H30B H 1.0010 1.3765 0.4720 0.039 Uiso 1 1 calc R . .
C31 C 0.9835(10) 1.4477(10) 0.3880(7) 0.051(5) Uani 1 1 d . . .
H31A H 1.0144 1.4460 0.3572 0.062 Uiso 1 1 calc R . .
H31B H 0.9241 1.4220 0.3716 0.062 Uiso 1 1 calc R . .
C32 C 0.9778(11) 1.5502(11) 0.4088(7) 0.040(4) Uiso 1 1 d . . .
H32A H 0.9473 1.5511 0.4397 0.048 Uiso 1 1 calc R . .
H32B H 1.0375 1.5751 0.4254 0.048 Uiso 1 1 calc R . .
C33 C 0.9325(11) 1.6069(11) 0.3620(7) 0.052(5) Uiso 1 1 d . . .
H33A H 0.8727 1.5815 0.3465 0.062 Uiso 1 1 calc R . .
H33B H 0.9619 1.6019 0.3306 0.062 Uiso 1 1 calc R . .
C34 C 0.8580(14) 1.7414(14) 0.3965(9) 0.061(6) Uiso 1 1 d . . .
H34 H 0.8068 1.7066 0.3953 0.073 Uiso 1 1 calc R . .
C35 C 0.8726(13) 1.8237(16) 0.4181(9) 0.073(6) Uiso 1 1 d D . .
H35 H 0.8445 1.8539 0.4433 0.087 Uiso 1 1 calc R . .
C36 C 0.9674(10) 1.7890(10) 0.3731(6) 0.031(4) Uiso 1 1 d D . .
H36 H 1.0143 1.7928 0.3558 0.038 Uiso 1 1 calc R . .
N1 N 0.7011(13) 0.7690(12) 0.5692(9) 0.084(6) Uiso 1 1 d D . .
N2 N 0.7214(10) 0.9226(11) 0.5889(6) 0.045(4) Uiso 1 1 d D . .
N3 N 0.5825(8) 1.3369(8) 0.5487(5) 0.034(3) Uiso 1 1 d D . .
N4 N 0.6030(9) 1.4953(9) 0.5572(7) 0.059(5) Uani 1 1 d D . .
N5 N 0.8911(13) 1.0058(12) 0.2473(7) 0.080(6) Uani 1 1 d . . .
N6 N 0.8981(13) 1.1535(12) 0.2575(9) 0.087(6) Uani 1 1 d . . .
N7 N 0.9405(11) 1.8597(8) 0.3958(7) 0.047(5) Uani 1 1 d . . .
N8 N 0.9249(9) 1.7093(9) 0.3753(5) 0.035(3) Uiso 1 1 d D . .
N9 N 1.0574(11) 1.2927(10) 0.4211(6) 0.049(4) Uiso 1 1 d . . .
N10 N 1.0426(13) 1.1360(11) 0.4080(8) 0.062(5) Uiso 1 1 d . . .
N11 N 0.7659(12) 1.5774(13) 0.2082(7) 0.066(5) Uani 1 1 d . . .
N12 N 0.7827(10) 1.7231(8) 0.2361(6) 0.037(4) Uani 1 1 d . . .
N13 N 0.4328(7) 1.0758(7) 0.5951(7) 0.080(4) Uani 1 1 d . . .
O1 O 0.4923(16) 0.8893(5) 0.6530(9) 0.105(3) Uani 1 1 d . . .
O2 O 0.4148(9) 1.1435(7) 0.5593(7) 0.125(5) Uani 1 1 d D . .
O3 O 0.5025(14) 1.0767(8) 0.6533(9) 0.125(4) Uiso 1 1 d . . .
O4 O 0.2761(10) 0.8321(8) 0.3683(5) 0.111(4) Uani 1 1 d . . .
O5 O 0.1530(9) 0.9076(9) 0.4004(5) 0.109(4) Uiso 1 1 d . . .
O6 O 0.2598(8) 1.0086(7) 0.3773(5) 0.093(4) Uani 1 1 d . . .
O7 O 0.5102(8) 0.6922(7) 0.5959(6) 0.101(4) Uani 1 1 d . . .
O8 O 0.3952(9) 0.6980(7) 0.6478(6) 0.114(5) Uani 1 1 d . . .
O10 O 0.3723(8) 0.6371(6) 0.5464(6) 0.096(4) Uani 1 1 d . . .
S1 S 0.4170(3) 0.7009(2) 0.5894(2) 0.0742(12) Uani 1 1 d . . .
S2 S 0.2431(10) 0.9241(10) 0.3989(6) 0.229(5) Uiso 1 1 d . . .
O1W O 0.2391(5) 0.5864(5) 0.4029(3) 0.0137(16) Uiso 1 1 d D . .
H1A H 0.285(4) 0.561(5) 0.430(2) 0.021 Uiso 1 1 d D . .
H1B H 0.220(5) 0.631(4) 0.422(3) 0.021 Uiso 1 1 d D . .

loop_
_atom_site_aniso_label
_atom_site_aniso_U_11
_atom_site_aniso_U_22
_atom_site_aniso_U_33
_atom_site_aniso_U_23
_atom_site_aniso_U_13
_atom_site_aniso_U_12
Ag1 0.0834(7) 0.0299(4) 0.0848(6) -0.0001(4) 0.0213(5) -0.0103(4)
Ag2 0.0933(16) 0.0359(9) 0.0779(14) 0.0076(9) 0.0253(12) -0.0014(10)
Ag3 0.0761(13) 0.0496(11) 0.0720(13) 0.0118(10) 0.0157(11) 0.0016(11)
C1 0.057(10) 0.061(9) 0.078(10) -0.006(8) 0.029(9) -0.025(7)
C4 0.046(9) 0.053(9) 0.122(14) 0.036(9) 0.055(10) 0.010(7)
C5 0.049(9) 0.019(6) 0.077(10) 0.012(6) 0.010(8) 0.008(5)
C6 0.085(14) 0.111(15) 0.086(13) -0.024(11) 0.036(12) 0.000(11)
C7 0.052(12) 0.080(14) 0.051(11) -0.016(9) 0.002(10) 0.024(10)
C8 0.054(12) 0.052(10) 0.050(9) -0.012(8) 0.026(9) 0.022(8)
C9 0.074(14) 0.017(8) 0.153(19) 0.023(10) 0.072(14) 0.001(8)
C10 0.068(11) 0.030(7) 0.045(9) -0.014(6) 0.015(8) 0.008(6)
C12 0.070(11) 0.040(8) 0.033(8) -0.015(6) 0.006(7) -0.012(7)
C16 0.077(12) 0.034(8) 0.058(10) -0.021(7) 0.030(9) -0.013(7)
C22 0.053(10) 0.052(9) 0.045(9) -0.013(7) -0.006(7) 0.014(7)
C24 0.050(15) 0.102(19) 0.108(18) -0.064(15) -0.007(13) -0.016(13)
C25 0.037(11) 0.061(12) 0.100(14) 0.023(10) 0.006(10) 0.002(9)
C26 0.055(11) 0.031(8) 0.044(9) 0.005(7) 0.041(9) 0.001(7)
C27 0.097(15) 0.020(7) 0.117(15) 0.002(8) 0.045(12) 0.007(8)
C28 0.051(10) 0.016(6) 0.096(12) -0.004(6) 0.036(9) 0.005(5)
C29 0.061(10) 0.023(6) 0.065(11) 0.018(7) 0.029(8) -0.005(6)
C31 0.032(10) 0.021(6) 0.078(11) -0.015(6) -0.023(8) 0.003(6)
N4 0.037(8) 0.021(7) 0.112(12) 0.014(8) 0.007(8) 0.009(6)
N5 0.123(16) 0.085(13) 0.063(10) 0.019(9) 0.077(11) -0.007(11)
N6 0.084(11) 0.052(9) 0.144(14) 0.010(8) 0.061(10) 0.003(7)
N7 0.051(8) 0.013(5) 0.075(9) -0.001(5) 0.016(6) -0.001(5)
N11 0.071(10) 0.073(10) 0.052(8) -0.008(7) 0.014(7) 0.021(7)
N12 0.057(8) 0.021(5) 0.041(6) 0.006(4) 0.026(6) 0.007(5)
N13 0.042(8) 0.028(6) 0.178(14) 0.005(8) 0.042(9) -0.008(5)
O1 0.163(10) 0.071(5) 0.111(8) -0.011(13) 0.086(8) -0.030(15)
O2 0.111(10) 0.044(7) 0.205(15) 0.008(8) 0.019(10) 0.003(6)
O4 0.178(13) 0.083(8) 0.084(8) -0.018(6) 0.059(8) 0.041(8)
O6 0.118(10) 0.054(6) 0.115(9) 0.039(6) 0.047(7) 0.019(6)
O7 0.069(8) 0.052(6) 0.177(12) 0.013(7) 0.028(8) 0.000(6)
O8 0.156(12) 0.063(7) 0.176(12) 0.047(7) 0.131(11) 0.024(7)
O10 0.093(8) 0.036(5) 0.164(11) -0.015(6) 0.043(8) 0.013(5)
S1 0.075(3) 0.0316(18) 0.132(4) 0.014(2) 0.056(3) 0.0077(19)

loop_
_atom_type_symbol
_atom_type_description
_atom_type_scat_dispersion_real
_atom_type_scat_dispersion_imag
_atom_type_scat_source
C C 0.0033 0.0016 'International Tables Vol C Tables 4.2.6.8 and 6.1.1.4'
H H 0.0000 0.0000 'International Tables Vol C Tables 4.2.6.8 and 6.1.1.4'
N N 0.0061 0.0033 'International Tables Vol C Tables 4.2.6.8 and 6.1.1.4'
O O 0.0106 0.0060 'International Tables Vol C Tables 4.2.6.8 and 6.1.1.4'
S S 0.1246 0.1234 'International Tables Vol C Tables 4.2.6.8 and 6.1.1.4'
Ag Ag -0.8971 1.1015 'International Tables Vol C Tables 4.2.6.8 and 6.1.1.4'

loop_
_geom_angle_atom_site_label_1
_geom_angle_atom_site_label_2
_geom_angle_atom_site_label_3
_geom_angle
_geom_angle_site_symmetry_1
_geom_angle_site_symmetry_3
_geom_angle_publ_flag
N10 Ag1 N7 178.9(10) . 1_545 ?
N1 Ag2 N4 172.4(8) . 1_545 ?
N1 Ag2 O7 92.5(6) . . ?
N4 Ag2 O7 91.4(5) 1_545 . ?
N5 Ag3 N12 177.4(6) . 1_545 ?
C2 C1 C6 120.0 . . ?
C2 C1 S1 117.9(6) . . ?
C6 C1 S1 122.1(6) . . ?
C1 C2 C3 120.0 . . ?
C1 C2 H2 120.0 . . ?
C3 C2 H2 120.0 . . ?
C4 C3 C2 120.0 . . ?
C4 C3 S2 115.8(7) . . ?
C2 C3 S2 124.2(7) . . ?
C3 C4 C5 120.0 . . ?
C3 C4 H4 120.0 . . ?
C5 C4 H4 120.0 . . ?
C6 C5 C4 120.0 . . ?
C6 C5 N13 121.4(8) . . ?
C4 C5 N13 118.5(8) . . ?
C5 C6 C1 120.0 . . ?
C5 C6 O1 120.3(7) . . ?
C1 C6 O1 119.5(7) . . ?
N2 C7 N1 99.5(14) . . ?
N2 C7 H7 130.3 . . ?
N1 C7 H7 130.3 . . ?
C9 C8 N1 117.2(15) . . ?
C9 C8 H8 121.4 . . ?
N1 C8 H8 121.4 . . ?
C8 C9 N2 102.3(14) . . ?
C8 C9 H9 128.9 . . ?
N2 C9 H9 128.9 . . ?
C11 C10 N2 114.8(14) . . ?
C11 C10 H10A 108.6 . . ?
N2 C10 H10A 108.6 . . ?
C11 C10 H10B 108.6 . . ?
N2 C10 H10B 108.6 . . ?
H10A C10 H10B 107.6 . . ?
C10 C11 C12 112.7(15) . . ?
C10 C11 H11A 109.0 . . ?
C12 C11 H11A 109.0 . . ?
C10 C11 H11B 109.0 . . ?
C12 C11 H11B 109.0 . . ?
H11A C11 H11B 107.8 . . ?
C13 C12 C11 106.7(13) . . ?
C13 C12 H12A 110.4 . . ?
C11 C12 H12A 110.4 . . ?
C13 C12 H12B 110.4 . . ?
C11 C12 H12B 110.4 . . ?
H12A C12 H12B 108.6 . . ?
C12 C13 N3 112.9(13) . . ?
C12 C13 H13A 109.0 . . ?
N3 C13 H13A 109.0 . . ?
C12 C13 H13B 109.0 . . ?
N3 C13 H13B 109.0 . . ?
H13A C13 H13B 107.8 . . ?
N3 C14 C15 106.7(11) . . ?
N3 C14 H14 126.6 . . ?
C15 C14 H14 126.6 . . ?
N4 C15 C14 111.0(11) . . ?
N4 C15 H15 124.5 . . ?
C14 C15 H15 124.5 . . ?
N4 C16 N3 111.0(11) . . ?
N4 C16 H16 124.5 . . ?
N3 C16 H16 124.5 . . ?
N6 C17 N5 106.2(14) . . ?
N6 C17 H17 126.9 . . ?
N5 C17 H17 126.9 . . ?
N5 C18 C19 108.6(13) . . ?
N5 C18 H18 125.7 . . ?
C19 C18 H18 125.7 . . ?
N6 C19 C18 105.3(13) . . ?
N6 C19 H19 127.3 . . ?
C18 C19 H19 127.3 . . ?
N6 C20 C21 111.7(16) . . ?
N6 C20 H20A 109.3 . . ?
C21 C20 H20A 109.3 . . ?
N6 C20 H20B 109.3 . . ?
C21 C20 H20B 109.3 . . ?
H20A C20 H20B 107.9 . . ?
C22 C21 C20 114.2(16) . . ?
C22 C21 H21A 108.7 . . ?
C20 C21 H21A 108.7 . . ?
C22 C21 H21B 108.7 . . ?
C20 C21 H21B 108.7 . . ?
H21A C21 H21B 107.6 . . ?
C21 C22 C23 116.4(16) . . ?
C21 C22 H22A 108.2 . . ?
C23 C22 H22A 108.2 . . ?
C21 C22 H22B 108.2 . . ?
C23 C22 H22B 108.2 . . ?
H22A C22 H22B 107.3 . . ?
N11 C23 C22 113.4(17) . . ?
N11 C23 H23A 108.9 . . ?
C22 C23 H23A 108.9 . . ?
N11 C23 H23B 108.9 . . ?
C22 C23 H23B 108.9 . . ?
H23A C23 H23B 107.7 . . ?
C25 C24 N11 110(2) . . ?
C25 C24 H24 124.9 . . ?
N11 C24 H24 124.9 . . ?
C24 C25 N12 100.5(17) . . ?
C24 C25 H25 129.8 . . ?
N12 C25 H25 129.8 . . ?
N12 C26 N11 121.6(16) . . ?
N12 C26 H26 119.2 . . ?
N11 C26 H26 119.2 . . ?
N9 C27 N10 102.8(16) . . ?
N9 C27 H27 128.6 . . ?
N10 C27 H27 128.6 . . ?
N10 C28 C29 112.7(14) . . ?
N10 C28 H28 123.6 . . ?
C29 C28 H28 123.6 . . ?
N9 C29 C28 101.9(14) . . ?
N9 C29 H29 129.1 . . ?
C28 C29 H29 129.1 . . ?
N9 C30 C31 106.6(11) . . ?
N9 C30 H30A 110.4 . . ?
C31 C30 H30A 110.4 . . ?
N9 C30 H30B 110.4 . . ?
C31 C30 H30B 110.4 . . ?
H30A C30 H30B 108.6 . . ?
C32 C31 C30 108.1(10) . . ?
C32 C31 H31A 110.1 . . ?
C30 C31 H31A 110.1 . . ?
C32 C31 H31B 110.1 . . ?
C30 C31 H31B 110.1 . . ?
H31A C31 H31B 108.4 . . ?
C33 C32 C31 110.8(11) . . ?
C33 C32 H32A 109.5 . . ?
C31 C32 H32A 109.5 . . ?
C33 C32 H32B 109.5 . . ?
C31 C32 H32B 109.5 . . ?
H32A C32 H32B 108.1 . . ?
C32 C33 N8 116.6(13) . . ?
C32 C33 H33A 108.1 . . ?
N8 C33 H33A 108.1 . . ?
C32 C33 H33B 108.1 . . ?
N8 C33 H33B 108.1 . . ?
H33A C33 H33B 107.3 . . ?
C35 C34 N8 112.5(19) . . ?
C35 C34 H34 123.8 . . ?
N8 C34 H34 123.8 . . ?
C34 C35 N7 104.8(17) . . ?
C34 C35 H35 127.6 . . ?
N7 C35 H35 127.6 . . ?
N7 C36 N8 115.5(14) . . ?
N7 C36 H36 122.2 . . ?
N8 C36 H36 122.2 . . ?
C8 N1 C7 102.8(14) . . ?
C8 N1 Ag2 132.3(13) . . ?
C7 N1 Ag2 123.1(13) . . ?
C9 N2 C7 116.2(14) . . ?
C9 N2 C10 122.8(15) . . ?
C7 N2 C10 120.9(14) . . ?
C14 N3 C16 104.1(10) . . ?
C14 N3 C13 131.2(13) . . ?
C16 N3 C13 122.3(12) . . ?
C16 N4 C15 105.8(11) . . ?
C16 N4 Ag2 131.1(11) . 1_565 ?
C15 N4 Ag2 121.6(11) . 1_565 ?
C18 N5 C17 105.1(15) . . ?
C18 N5 Ag3 129.0(13) . . ?
C17 N5 Ag3 125.9(12) . . ?
C17 N6 C19 113.5(16) . . ?
C17 N6 C20 127.1(18) . . ?
C19 N6 C20 116.8(17) . . ?
C36 N7 C35 104.3(13) . . ?
C36 N7 Ag1 126.9(12) . 1_565 ?
C35 N7 Ag1 128.8(12) . 1_565 ?
C36 N8 C34 100.3(15) . . ?
C36 N8 C33 138.7(14) . . ?
C34 N8 C33 121.0(14) . . ?
C29 N9 C27 116.2(15) . . ?
C29 N9 C30 130.7(14) . . ?
C27 N9 C30 113.1(14) . . ?
C28 N10 C27 105.5(14) . . ?
C28 N10 Ag1 127.9(12) . . ?
C27 N10 Ag1 126.2(13) . . ?
C26 N11 C23 134.6(19) . . ?
C26 N11 C24 97.8(17) . . ?
C23 N11 C24 127(2) . . ?
C26 N12 C25 107.4(15) . . ?
C26 N12 Ag3 126.0(11) . 1_565 ?
C25 N12 Ag3 126.1(12) . 1_565 ?
O2 N13 C5 109.0(13) . . ?
O2 N13 O3 125.3(11) . . ?
C5 N13 O3 121.9(10) . . ?
S1 O7 Ag2 152.1(8) . . ?
O10 S1 O7 108.4(7) . . ?
O10 S1 O8 116.7(8) . . ?
O7 S1 O8 112.5(8) . . ?
O10 S1 C1 105.9(6) . . ?
O7 S1 C1 103.7(5) . . ?
O8 S1 C1 108.6(5) . . ?
O6 S2 O5 116.5(13) . . ?
O6 S2 O4 114.8(11) . . ?
O5 S2 O4 108.2(12) . . ?
O6 S2 C3 110.4(11) . . ?
O5 S2 C3 107.1(10) . . ?
O4 S2 C3 98.2(9) . . ?
H1A O1W H1B 105(3) . . ?

loop_
_geom_bond_atom_site_label_1
_geom_bond_atom_site_label_2
_geom_bond_distance
_geom_bond_site_symmetry_2
_geom_bond_publ_flag
Ag1 N10 2.070(17) . ?
Ag1 N7 2.109(12) 1_545 ?
Ag2 N1 2.059(18) . ?
Ag2 N4 2.074(13) 1_545 ?
Ag2 O7 2.595(11) . ?
Ag3 N5 2.143(17) . ?
Ag3 N12 2.160(12) 1_545 ?
C1 C2 1.3900 . ?
C1 C6 1.3900 . ?
C1 S1 1.754(7) . ?
C2 C3 1.3900 . ?
C2 H2 0.9300 . ?
C3 C4 1.3900 . ?
C3 S2 1.793(15) . ?
C4 C5 1.3900 . ?
C4 H4 0.9300 . ?
C5 C6 1.3900 . ?
C5 N13 1.506(13) . ?
C6 O1 1.58(2) . ?
C7 N2 1.385(16) . ?
C7 N1 1.514(15) . ?
C7 H7 0.9300 . ?
C8 C9 1.26(2) . ?
C8 N1 1.389(15) . ?
C8 H8 0.9300 . ?
C9 N2 1.387(14) . ?
C9 H9 0.9300 . ?
C10 N2 1.524(18) . ?
C10 H10A 0.9700 . ?
C10 H10B 0.9700 . ?
C11 C12 1.56(2) . ?
C11 H11A 0.9700 . ?
C11 H11B 0.9700 . ?
C12 C13 1.44(2) . ?
C12 H12A 0.9700 . ?
C12 H12B 0.9700 . ?
C13 N3 1.508(19) . ?
C13 H13A 0.9700 . ?
C13 H13B 0.9700 . ?
C14 N3 1.357(13) . ?
C14 C15 1.364(14) . ?
C14 H14 0.9300 . ?
C15 N4 1.389(14) . ?
C15 H15 0.9300 . ?
C16 N4 1.262(18) . ?
C16 N3 1.468(14) . ?
C16 H16 0.9300 . ?
C17 N6 1.22(2) . ?
C17 N5 1.40(2) . ?
C17 H17 0.9300 . ?
C18 N5 1.274(19) . ?
C18 C19 1.352(18) . ?
C18 H18 0.9300 . ?
C19 N6 1.264(18) . ?
C19 H19 0.9300 . ?
C20 N6 1.48(2) . ?
C20 C21 1.58(2) . ?
C20 H20A 0.9700 . ?
C20 H20B 0.9700 . ?
C21 C22 1.44(3) . ?
C21 H21A 0.9700 . ?
C21 H21B 0.9700 . ?
C22 C23 1.66(3) . ?
C22 H22A 0.9700 . ?
C22 H22B 0.9700 . ?
C23 N11 1.37(2) . ?
C23 H23A 0.9700 . ?
C23 H23B 0.9700 . ?
C24 C25 1.37(3) . ?
C24 N11 1.41(2) . ?
C24 H24 0.9300 . ?
C25 N12 1.405(19) . ?
C25 H25 0.9300 . ?
C26 N12 1.167(16) . ?
C26 N11 1.29(2) . ?
C26 H26 0.9300 . ?
C27 N9 1.346(19) . ?
C27 N10 1.51(2) . ?
C27 H27 0.9300 . ?
C28 N10 1.29(2) . ?
C28 C29 1.45(2) . ?
C28 H28 0.9300 . ?
C29 N9 1.316(19) . ?
C29 H29 0.9300 . ?
C30 N9 1.486(18) . ?
C30 C31 1.614(19) . ?
C30 H30A 0.9700 . ?
C30 H30B 0.9700 . ?
C31 C32 1.532(11) . ?
C31 H31A 0.9700 . ?
C31 H31B 0.9700 . ?
C32 H32A 0.9700 . ?
C32 H32B 0.9700 . ?
C33 N8 1.486(19) . ?
C33 H33A 0.9700 . ?
C33 H33B 0.9700 . ?
C34 C35 1.26(3) . ?
C34 N8 1.35(2) . ?
C34 H34 0.9300 . ?
C35 N7 1.40(2) . ?
C35 H35 0.9300 . ?
C36 N7 1.252(17) . ?
C36 N8 1.311(14) . ?
C36 H36 0.9300 . ?
N4 Ag2 2.074(13) 1_565 ?
N7 Ag1 2.109(12) 1_565 ?
N12 Ag3 2.160(12) 1_565 ?
N13 O2 1.248(15) . ?
N13 O3 1.49(3) . ?
O4 S2 1.631(15) . ?
O5 S2 1.434(16) . ?
O6 S2 1.344(14) . ?
O7 S1 1.425(11) . ?
O8 S1 1.496(11) . ?
O10 S1 1.383(11) . ?
O1W H1A 0.89(2) . ?
O1W H1B 0.87(2) . ?

loop_
_geom_torsion_atom_site_label_1
_geom_torsion_atom_site_label_2
_geom_torsion_atom_site_label_3
_geom_torsion_atom_site_label_4
_geom_torsion
_geom_torsion_site_symmetry_1
_geom_torsion_site_symmetry_2
_geom_torsion_site_symmetry_3
_geom_torsion_site_symmetry_4
_geom_torsion_publ_flag
C6 C1 C2 C3 0.0 . . . . ?
S1 C1 C2 C3 -179.7(7) . . . . ?
C1 C2 C3 C4 0.0 . . . . ?
C1 C2 C3 S2 179.8(9) . . . . ?
C2 C3 C4 C5 0.0 . . . . ?
S2 C3 C4 C5 -179.8(8) . . . . ?
C3 C4 C5 C6 0.0 . . . . ?
C3 C4 C5 N13 -178.1(8) . . . . ?
C4 C5 C6 C1 0.0 . . . . ?
N13 C5 C6 C1 178.0(8) . . . . ?
C4 C5 C6 O1 175.0(12) . . . . ?
N13 C5 C6 O1 -6.9(12) . . . . ?
C2 C1 C6 C5 0.0 . . . . ?
S1 C1 C6 C5 179.6(7) . . . . ?
C2 C1 C6 O1 -175.1(12) . . . . ?
S1 C1 C6 O1 4.6(10) . . . . ?
N1 C8 C9 N2 -14(2) . . . . ?
N2 C10 C11 C12 -178.4(14) . . . . ?
C10 C11 C12 C13 169.6(17) . . . . ?
C11 C12 C13 N3 171.4(14) . . . . ?
N3 C14 C15 N4 0(2) . . . . ?
N5 C18 C19 N6 0(2) . . . . ?
N6 C20 C21 C22 -178.1(18) . . . . ?
C20 C21 C22 C23 174.5(17) . . . . ?
C21 C22 C23 N11 169(2) . . . . ?
N11 C24 C25 N12 -17(2) . . . . ?
N10 C28 C29 N9 8(2) . . . . ?
N9 C30 C31 C32 -168.9(11) . . . . ?
C30 C31 C32 C33 180.0(17) . . . . ?
C31 C32 C33 N8 -177.8(12) . . . . ?
N8 C34 C35 N7 17(2) . . . . ?
C9 C8 N1 C7 15(2) . . . . ?
C9 C8 N1 Ag2 179.9(17) . . . . ?
N2 C7 N1 C8 -8(2) . . . . ?
N2 C7 N1 Ag2 -174.9(13) . . . . ?
O7 Ag2 N1 C8 -154(2) . . . . ?
O7 Ag2 N1 C7 8.4(17) . . . . ?
C8 C9 N2 C7 8(2) . . . . ?
C8 C9 N2 C10 -168.2(16) . . . . ?
N1 C7 N2 C9 1(2) . . . . ?
N1 C7 N2 C10 176.6(14) . . . . ?
C11 C10 N2 C9 82(2) . . . . ?
C11 C10 N2 C7 -94(2) . . . . ?
C15 C14 N3 C16 6.2(18) . . . . ?
C15 C14 N3 C13 168.3(16) . . . . ?
N4 C16 N3 C14 -12(2) . . . . ?
N4 C16 N3 C13 -175.8(15) . . . . ?
C12 C13 N3 C14 -53(2) . . . . ?
C12 C13 N3 C16 106.1(18) . . . . ?
N3 C16 N4 C15 12(2) . . . . ?
N3 C16 N4 Ag2 177.7(11) . . . 1_565 ?
C14 C15 N4 C16 -8(2) . . . . ?
C14 C15 N4 Ag2 -175.4(12) . . . 1_565 ?
C19 C18 N5 C17 -7(2) . . . . ?
C19 C18 N5 Ag3 176.3(13) . . . . ?
N6 C17 N5 C18 11(2) . . . . ?
N6 C17 N5 Ag3 -171.7(16) . . . . ?
N5 C17 N6 C19 -12(3) . . . . ?
N5 C17 N6 C20 -173(2) . . . . ?
C18 C19 N6 C17 8(3) . . . . ?
C18 C19 N6 C20 170.6(17) . . . . ?
C21 C20 N6 C17 -105(3) . . . . ?
C21 C20 N6 C19 95(2) . . . . ?
N8 C36 N7 C35 2(2) . . . . ?
N8 C36 N7 Ag1 179.9(11) . . . 1_565 ?
C34 C35 N7 C36 -11(2) . . . . ?
C34 C35 N7 Ag1 170.8(15) . . . 1_565 ?
N7 C36 N8 C34 7.4(19) . . . . ?
N7 C36 N8 C33 -172.4(17) . . . . ?
C35 C34 N8 C36 -15(2) . . . . ?
C35 C34 N8 C33 164.6(16) . . . . ?
C32 C33 N8 C36 94(2) . . . . ?
C32 C33 N8 C34 -86(2) . . . . ?
C28 C29 N9 C27 -10(2) . . . . ?
C28 C29 N9 C30 171.8(16) . . . . ?
N10 C27 N9 C29 9(2) . . . . ?
N10 C27 N9 C30 -172.9(14) . . . . ?
C31 C30 N9 C29 77(2) . . . . ?
C31 C30 N9 C27 -100.9(16) . . . . ?
C29 C28 N10 C27 -3(2) . . . . ?
C29 C28 N10 Ag1 170.8(14) . . . . ?
N9 C27 N10 C28 -3(2) . . . . ?
N9 C27 N10 Ag1 -176.8(13) . . . . ?
N12 C26 N11 C23 -175(2) . . . . ?
N12 C26 N11 C24 -5(2) . . . . ?
C22 C23 N11 C26 96(3) . . . . ?
C22 C23 N11 C24 -71(3) . . . . ?
C25 C24 N11 C26 14(2) . . . . ?
C25 C24 N11 C23 -175.4(19) . . . . ?
N11 C26 N12 C25 -5(2) . . . . ?
N11 C26 N12 Ag3 -176.4(13) . . . 1_565 ?
C24 C25 N12 C26 13(2) . . . . ?
C24 C25 N12 Ag3 -175.6(13) . . . 1_565 ?
C6 C5 N13 O2 170.7(9) . . . . ?
C4 C5 N13 O2 -11.3(13) . . . . ?
C6 C5 N13 O3 11.5(15) . . . . ?
C4 C5 N13 O3 -170.4(12) . . . . ?
N1 Ag2 O7 S1 128.0(14) . . . . ?
N4 Ag2 O7 S1 -58.5(14) 1_545 . . . ?
Ag2 O7 S1 O10 16.1(15) . . . . ?
Ag2 O7 S1 O8 146.7(12) . . . . ?
Ag2 O7 S1 C1 -96.1(13) . . . . ?
C2 C1 S1 O10 -1.0(8) . . . . ?
C6 C1 S1 O10 179.3(6) . . . . ?
C2 C1 S1 O7 113.0(8) . . . . ?
C6 C1 S1 O7 -66.6(8) . . . . ?
C2 C1 S1 O8 -127.1(8) . . . . ?
C6 C1 S1 O8 53.3(8) . . . . ?
C4 C3 S2 O6 23.2(13) . . . . ?
C2 C3 S2 O6 -156.6(9) . . . . ?
C4 C3 S2 O5 -104.5(10) . . . . ?
C2 C3 S2 O5 75.7(11) . . . . ?
C4 C3 S2 O4 143.5(8) . . . . ?
C2 C3 S2 O4 -36.3(11) . . . . ?
